data_9012754
loop_
_publ_author_name
'Nimmo, J. K.'
'Lucas, B. W.'

_publ_section_title
;
 A neutron diffraction determination of the crystal structure of
 alpha-phase potassium nitrate at 25 C and 100 C
 Sample: T = 25 C
;
_journal_name_full 'Journal of Physics C: Solid State Physics'
_journal_page_first 201
_journal_page_last 211
_journal_paper_doi 10.1088/0022-3719/6/2/001
_journal_volume 6
_journal_year 1973
_chemical_compound_source Synthetic
_chemical_formula_sum 'K N O3'
_chemical_name_mineral Niter
_space_group_IT_number 62
_symmetry_space_group_name_Hall '-P 2n 2a'
_symmetry_space_group_name_H-M 'P m c n'
_cell_angle_alpha 90
_cell_angle_beta 90
_cell_angle_gamma 90
_cell_length_a 5.4142
_cell_length_b 9.1659
_cell_length_c 6.4309
_cell_formula_units_Z 4
_cell_volume 319.140
_database_code_amcsd 0013162
_diffrn_ambient_temperature 298.15
_exptl_crystal_density_diffrn 2.104
_cod_database_code 9012754

loop_
_space_group_symop_operation_xyz
x,y,z
1/2-x,y,z
1/2+x,-y,-z
1/2+x,1/2+y,1/2-z
1/2-x,1/2-y,1/2+z
x,1/2-y,1/2+z
-x,1/2+y,1/2-z
-x,-y,-z

loop_
_atom_site_aniso_label
_atom_site_aniso_U_11
_atom_site_aniso_U_22
_atom_site_aniso_U_33
_atom_site_aniso_U_12
_atom_site_aniso_U_13
_atom_site_aniso_U_23
K 0.02732 0.02596 0.03771 0.00000 0.00000 0.00149
N 0.02732 0.03022 0.02326 0.00000 0.00000 0.00030
O1 0.04054 0.02809 0.05217 0.00000 0.00000 -0.00717
O2 0.02569 0.04128 0.04945 0.00478 -0.00476 0.00478

loop_
_atom_site_label
_atom_site_fract_x
_atom_site_fract_y
_atom_site_fract_z
K 0.25000 0.41660 0.75680
N 0.25000 0.75480 -0.08480
O1 0.25000 0.89020 -0.08930
O2 0.44920 0.68660 -0.08490

loop_
_cod_related_entry_id
_cod_related_entry_database
_cod_related_entry_code
1 MPOD 1000268
2 AMCSD 0013162
